data_4129217
loop_
_publ_author_name
'Ni, Jun'
'Yan, He'
'Wang, Anchuang'
'Yang, Yu'
'Stern, Charlotte L.'
'Metz, Andrew W.'
'Jin, Shu'
'Wang, Lian'
'Marks, Tobin J.'
'Ireland, John R.'
'Kannewurf, Carl R.'

_publ_section_title
;
 MOCVD-derived highly transparent, conductive zinc- and tin-doped indium
 oxide thin films: precursor synthesis, metastable phase film growth and
 characterization, and application as anodes in polymer light-emitting
 diodes.
;
_journal_issue 15
_journal_name_full 'Journal of the American Chemical Society'
_journal_page_first 5613
_journal_page_last 5624
_journal_paper_doi 10.1021/ja044643g
_journal_volume 127
_journal_year 2005
_chemical_formula_sum 'C16 H18 F12 N2 O4 Zn'
_chemical_formula_weight 595.69
_space_group_IT_number 15
_space_group_name_Hall '-C 2yc'
_space_group_name_H-M_alt 'C 1 2/c 1'
_symmetry_cell_setting monoclinic
_symmetry_space_group_name_H-M 'C 1 2/c 1'
_atom_sites_solution_hydrogens geom
_atom_sites_solution_primary direct
_atom_sites_solution_secondary difmap
_audit_creation_method SHELXL-97
_cell_angle_alpha 90.00
_cell_angle_beta 105.617(15)
_cell_angle_gamma 90.00
_cell_formula_units_Z 4
_cell_length_a 18.216(6)
_cell_length_b 10.448(2)
_cell_length_c 13.242(4)
_cell_measurement_temperature 280(2)
_cell_volume 2427.2(12)
_computing_cell_refinement 'Bruker SMART'
_computing_data_collection 'Bruker SMART'
_computing_data_reduction 'Bruker SHELXTL'
_computing_molecular_graphics 'Bruker SHELXTL'
_computing_publication_material 'Bruker SHELXTL'
_computing_structure_refinement 'SHELXL-97 (Sheldrick, 1997)'
_computing_structure_solution 'SHELXS-97 (Sheldrick, 1990)'
_diffrn_ambient_temperature 293(2)
_diffrn_measured_fraction_theta_full 0.924
_diffrn_measured_fraction_theta_max 0.924
_diffrn_measurement_device_type 'CCD area detector'
_diffrn_measurement_method 'omega scans'
_diffrn_radiation_monochromator graphite
_diffrn_radiation_source 'fine-focus sealed tube'
_diffrn_radiation_type MoK\a
_diffrn_radiation_wavelength 0.71073
_diffrn_reflns_av_R_equivalents 0.0427
_diffrn_reflns_av_sigmaI/netI 0.0406
_diffrn_reflns_limit_h_max 23
_diffrn_reflns_limit_h_min -24
_diffrn_reflns_limit_k_max 14
_diffrn_reflns_limit_k_min -14
_diffrn_reflns_limit_l_max 17
_diffrn_reflns_limit_l_min -18
_diffrn_reflns_number 11152
_diffrn_reflns_theta_full 28.97
_diffrn_reflns_theta_max 28.97
_diffrn_reflns_theta_min 2.27
_exptl_absorpt_coefficient_mu 1.128
_exptl_absorpt_correction_T_max 0.9886
_exptl_absorpt_correction_T_min 0.7544
_exptl_absorpt_correction_type integration
_exptl_crystal_colour colorless
_exptl_crystal_density_diffrn 1.630
_exptl_crystal_density_method 'not measured'
_exptl_crystal_description plate
_exptl_crystal_F_000 1192
_exptl_crystal_size_max 0.398
_exptl_crystal_size_mid 0.188
_exptl_crystal_size_min 0.001
_refine_diff_density_max 0.307
_refine_diff_density_min -0.255
_refine_diff_density_rms 0.049
_refine_ls_extinction_method none
_refine_ls_goodness_of_fit_ref 0.953
_refine_ls_hydrogen_treatment mixed
_refine_ls_matrix_type full
_refine_ls_number_parameters 192
_refine_ls_number_reflns 2977
_refine_ls_number_restraints 0
_refine_ls_restrained_S_all 0.953
_refine_ls_R_factor_all 0.0963
_refine_ls_R_factor_gt 0.0447
_refine_ls_shift/su_max 0.001
_refine_ls_shift/su_mean 0.000
_refine_ls_structure_factor_coef Fsqd
_refine_ls_weighting_details 'calc w=1/[\s^2^(Fo^2^)+(0.0799P)^2^+0.0000P] where P=(Fo^2^+2Fc^2^)/3'
_refine_ls_weighting_scheme calc
_refine_ls_wR_factor_gt 0.1222
_refine_ls_wR_factor_ref 0.1454
_reflns_number_gt 1500
_reflns_number_total 2977
_reflns_threshold_expression >2sigma(I)
_cod_data_source_file ja044643gsi20040903_022244.cif
_cod_data_source_block s75m1m
_cod_depositor_comments
;
The following automatic conversions were performed:

data item '_symmetry_cell_setting' value 'Monoclinic' was changed to
'monoclinic' in accordance with the
/home/saulius/struct/COD-crude-data/automatic-downloads/DataCite-retrospective/ACS/depositions/lib/dictionaries/cif_core.dic
dictionary named 'cif_core.dic' version 2.4.2 last updated on
2011-04-26.

Automatic conversion script
Id: cif_fix_values 6909 2019-04-08 15:41:33Z antanas 
;
_cod_original_cell_volume 2427.2(11)
_cod_original_sg_symbol_H-M C2/c
_cod_database_code 4129217

loop_
_symmetry_equiv_pos_as_xyz
'x, y, z'
'-x, y, -z+1/2'
'x+1/2, y+1/2, z'
'-x+1/2, y+1/2, -z+1/2'
'-x, -y, -z'
'x, -y, z-1/2'
'-x+1/2, -y+1/2, -z'
'x+1/2, -y+1/2, z-1/2'

loop_
_atom_site_label
_atom_site_type_symbol
_atom_site_fract_x
_atom_site_fract_y
_atom_site_fract_z
_atom_site_U_iso_or_equiv
_atom_site_adp_type
_atom_site_occupancy
_atom_site_symmetry_multiplicity
_atom_site_calc_flag
_atom_site_refinement_flags
_atom_site_disorder_group
Zn1 Zn 0.5000 0.53494(4) 0.7500 0.0755(2) Uani 1 2 d S .
F1A F 0.6711(3) 0.1402(4) 0.9506(4) 0.1457(18) Uani 0.744(5) 1 d P .
F1B F 0.6129(9) 0.1030(13) 0.8773(12) 0.1457(18) Uani 0.256(5) 1 d P .
F2A F 0.5479(4) 0.1268(8) 0.9037(8) 0.193(3) Uani 0.726(15) 1 d P .
F2B F 0.5517(14) 0.1772(18) 0.946(3) 0.193(3) Uani 0.274(15) 1 d P .
F3A F 0.665(2) 0.191(2) 0.9981(19) 0.174(2) Uani 0.161(6) 1 d P .
F3B F 0.6059(3) 0.2372(4) 1.0307(3) 0.174(2) Uani 0.839(6) 1 d P .
F4A F 0.7773(2) 0.3738(4) 0.7313(5) 0.1387(17) Uani 0.808(8) 1 d P .
F4B F 0.7924(11) 0.437(2) 0.790(2) 0.1387(17) Uani 0.192(8) 1 d P .
F5A F 0.7157(2) 0.5051(6) 0.6210(3) 0.1388(17) Uani 0.876(9) 1 d P .
F5B F 0.7385(19) 0.417(5) 0.652(2) 0.1388(17) Uani 0.124(9) 1 d P .
F6A F 0.7682(2) 0.5730(4) 0.7700(4) 0.1540(17) Uani 0.895(7) 1 d P .
F6B F 0.733(2) 0.586(4) 0.691(4) 0.1540(17) Uani 0.105(7) 1 d P .
O1 O 0.54058(12) 0.38618(19) 0.85851(18) 0.0823(6) Uani 1 1 d . .
O2 O 0.60756(12) 0.52949(18) 0.7212(2) 0.0818(6) Uani 1 1 d . .
N1 N 0.52882(16) 0.6853(2) 0.8617(2) 0.0814(8) Uani 1 1 d . .
C1 C 0.59986(18) 0.3245(3) 0.8666(2) 0.0732(8) Uani 1 1 d . .
C2 C 0.65939(18) 0.3489(3) 0.8225(3) 0.0779(8) Uani 1 1 d . .
H2 H 0.7012 0.2940 0.8382 0.093 Uiso 1 1 calc R .
C3 C 0.65944(16) 0.4508(3) 0.7562(3) 0.0684(7) Uani 1 1 d . .
C4 C 0.6072(3) 0.2068(4) 0.9355(4) 0.1049(13) Uani 1 1 d . .
C5 C 0.7312(2) 0.4767(4) 0.7227(4) 0.0907(10) Uani 1 1 d . .
C6A C 0.5380(11) 0.8003(13) 0.7899(13) 0.0965(19) Uani 0.340(10) 1 d P 1
H6A H 0.5470 0.8800 0.8289 0.116 Uiso 0.340(10) 1 calc PR 1
H6B H 0.5792 0.7856 0.7577 0.116 Uiso 0.340(10) 1 calc PR 1
C6B C 0.4954(6) 0.8031(6) 0.8059(6) 0.0965(19) Uani 0.660(10) 1 d P 2
H6C H 0.5206 0.8775 0.8435 0.116 Uiso 0.660(10) 1 calc PR 2
H6D H 0.4417 0.8078 0.8032 0.116 Uiso 0.660(10) 1 calc PR 2
C7 C 0.6065(2) 0.6871(4) 0.9314(3) 0.1171(14) Uani 1 1 d . .
H7A H 0.6416 0.7009 0.8888 0.140 Uiso 1 1 calc R .
H7B H 0.6173 0.6031 0.9631 0.140 Uiso 1 1 calc R .
C8 C 0.6231(3) 0.7826(4) 1.0159(4) 0.1340(16) Uani 1 1 d . .
H8A H 0.6208 0.8668 0.9861 0.201 Uiso 1 1 calc R .
H8B H 0.6732 0.7678 1.0612 0.201 Uiso 1 1 calc R .
H8C H 0.5862 0.7756 1.0554 0.201 Uiso 1 1 calc R .
H3 H 0.500(2) 0.665(3) 0.901(3) 0.103(13) Uiso 1 1 d . .

loop_
_atom_site_aniso_label
_atom_site_aniso_U_11
_atom_site_aniso_U_22
_atom_site_aniso_U_33
_atom_site_aniso_U_23
_atom_site_aniso_U_13
_atom_site_aniso_U_12
Zn1 0.0601(3) 0.0580(3) 0.1075(5) 0.000 0.0210(3) 0.000
F1A 0.163(4) 0.132(3) 0.172(4) 0.083(3) 0.096(3) 0.091(3)
F1B 0.163(4) 0.132(3) 0.172(4) 0.083(3) 0.096(3) 0.091(3)
F2A 0.192(4) 0.059(4) 0.313(9) 0.046(4) 0.042(5) -0.032(4)
F2B 0.192(4) 0.059(4) 0.313(9) 0.046(4) 0.042(5) -0.032(4)
F3A 0.272(5) 0.158(3) 0.130(3) 0.057(2) 0.117(3) 0.067(3)
F3B 0.272(5) 0.158(3) 0.130(3) 0.057(2) 0.117(3) 0.067(3)
F4A 0.110(2) 0.120(3) 0.218(5) 0.017(3) 0.099(3) 0.034(2)
F4B 0.110(2) 0.120(3) 0.218(5) 0.017(3) 0.099(3) 0.034(2)
F5A 0.115(2) 0.204(5) 0.112(2) 0.017(3) 0.0560(19) -0.017(3)
F5B 0.115(2) 0.204(5) 0.112(2) 0.017(3) 0.0560(19) -0.017(3)
F6A 0.109(2) 0.173(3) 0.197(4) -0.087(3) 0.070(3) -0.085(2)
F6B 0.109(2) 0.173(3) 0.197(4) -0.087(3) 0.070(3) -0.085(2)
O1 0.0766(13) 0.0654(12) 0.1132(17) 0.0093(12) 0.0401(12) 0.0074(11)
O2 0.0648(12) 0.0684(12) 0.1149(17) 0.0139(12) 0.0290(12) 0.0009(10)
N1 0.0771(17) 0.0610(15) 0.104(2) 0.0004(14) 0.0199(16) -0.0022(13)
C1 0.079(2) 0.0589(16) 0.085(2) 0.0004(15) 0.0267(16) 0.0045(15)
C2 0.0731(18) 0.0700(18) 0.094(2) 0.0054(17) 0.0288(17) 0.0156(15)
C3 0.0586(15) 0.0642(17) 0.083(2) -0.0101(15) 0.0209(14) -0.0042(13)
C4 0.119(3) 0.081(3) 0.129(4) 0.023(2) 0.057(3) 0.021(2)
C5 0.073(2) 0.087(2) 0.118(3) -0.002(2) 0.036(2) 0.0047(19)
C6A 0.116(6) 0.063(2) 0.110(4) -0.009(2) 0.030(4) 0.010(4)
C6B 0.116(6) 0.063(2) 0.110(4) -0.009(2) 0.030(4) 0.010(4)
C7 0.091(3) 0.111(3) 0.133(3) -0.029(3) 0.001(2) -0.005(2)
C8 0.148(4) 0.112(3) 0.118(3) -0.019(3) -0.006(3) -0.014(3)

loop_
_atom_type_symbol
_atom_type_description
_atom_type_scat_dispersion_real
_atom_type_scat_dispersion_imag
_atom_type_scat_source
C C 0.0033 0.0016 'International Tables Vol C Tables 4.2.6.8 and 6.1.1.4'
H H 0.0000 0.0000 'International Tables Vol C Tables 4.2.6.8 and 6.1.1.4'
N N 0.0061 0.0033 'International Tables Vol C Tables 4.2.6.8 and 6.1.1.4'
O O 0.0106 0.0060 'International Tables Vol C Tables 4.2.6.8 and 6.1.1.4'
F F 0.0171 0.0103 'International Tables Vol C Tables 4.2.6.8 and 6.1.1.4'
Zn Zn 0.2839 1.4301 'International Tables Vol C Tables 4.2.6.8 and 6.1.1.4'

loop_
_geom_angle_atom_site_label_1
_geom_angle_atom_site_label_2
_geom_angle_atom_site_label_3
_geom_angle
_geom_angle_site_symmetry_1
_geom_angle_site_symmetry_3
O2 Zn1 O2 176.89(11) . 2_656
O2 Zn1 O1 91.69(8) . 2_656
O2 Zn1 O1 86.02(8) 2_656 2_656
O2 Zn1 O1 86.02(8) . .
O2 Zn1 O1 91.69(8) 2_656 .
O1 Zn1 O1 85.15(12) 2_656 .
O2 Zn1 N1 94.52(10) . .
O2 Zn1 N1 87.79(10) 2_656 .
O1 Zn1 N1 173.79(10) 2_656 .
O1 Zn1 N1 95.46(11) . .
O2 Zn1 N1 87.79(10) . 2_656
O2 Zn1 N1 94.52(10) 2_656 2_656
O1 Zn1 N1 95.46(10) 2_656 2_656
O1 Zn1 N1 173.79(10) . 2_656
N1 Zn1 N1 84.60(16) . 2_656
F3A F1A F1B 120(3) . .
F3A F1A C4 60(3) . .
F1B F1A C4 62.2(6) . .
F1A F1B F2A 110.6(12) . .
F1A F1B C4 60.2(9) . .
F2A F1B C4 59.6(7) . .
F2B F2A C4 55(2) . .
F2B F2A F1B 114(3) . .
C4 F2A F1B 60.4(9) . .
F2A F2B C4 90(4) . .
F2A F2B F3B 142(3) . .
C4 F2B F3B 60.8(12) . .
F1A F3A C4 81(3) . .
F1A F3A F3B 137(4) . .
C4 F3A F3B 62.0(19) . .
C4 F3B F3A 51.8(13) . .
C4 F3B F2B 47.4(13) . .
F3A F3B F2B 92.0(19) . .
F4B F4A F5B 114(3) . .
F4B F4A C5 64.7(11) . .
F5B F4A C5 54(2) . .
F4A F4B C5 71.0(17) . .
F4A F4B F6A 119(2) . .
C5 F4B F6A 54.2(7) . .
F5B F5A F6B 108(3) . .
F5B F5A C5 56.5(17) . .
F6B F5A C5 56(2) . .
F5A F5B C5 74(3) . .
F5A F5B F4A 140(4) . .
C5 F5B F4A 70.5(18) . .
F6B F6A C5 61.4(18) . .
F6B F6A F4B 111(2) . .
C5 F6A F4B 55.1(10) . .
F6A F6B C5 67(3) . .
F6A F6B F5A 128(4) . .
C5 F6B F5A 66.2(16) . .
C1 O1 Zn1 125.5(2) . .
C3 O2 Zn1 127.1(2) . .
C7 N1 C6B 120.1(4) . .
C7 N1 C6A 97.4(7) . .
C6B N1 C6A 32.6(5) . .
C7 N1 Zn1 117.6(2) . .
C6B N1 Zn1 106.0(3) . .
C6A N1 Zn1 101.1(6) . .
C7 N1 H3 105(3) . .
C6B N1 H3 106(3) . .
C6A N1 H3 138(3) . .
Zn1 N1 H3 99(2) . .
O1 C1 C2 129.1(3) . .
O1 C1 C4 114.1(3) . .
C2 C1 C4 116.8(3) . .
C3 C2 C1 122.9(3) . .
C3 C2 H2 118.5 . .
C1 C2 H2 118.5 . .
O2 C3 C2 128.1(3) . .
O2 C3 C5 113.7(3) . .
C2 C3 C5 118.2(3) . .
F2B C4 F3A 124(2) . .
F2B C4 F3B 71.8(19) . .
F3A C4 F3B 66.1(13) . .
F2B C4 F1A 129.3(11) . .
F3A C4 F1A 39.4(12) . .
F3B C4 F1A 103.1(5) . .
F2B C4 F2A 34.6(18) . .
F3A C4 F2A 129.4(15) . .
F3B C4 F2A 103.5(6) . .
F1A C4 F2A 108.8(6) . .
F2B C4 F1B 93.6(18) . .
F3A C4 F1B 95.7(14) . .
F3B C4 F1B 140.4(6) . .
F1A C4 F1B 57.7(6) . .
F2A C4 F1B 60.0(8) . .
F2B C4 C1 111.8(12) . .
F3A C4 C1 117.4(14) . .
F3B C4 C1 111.2(4) . .
F1A C4 C1 116.6(4) . .
F2A C4 C1 112.6(5) . .
F1B C4 C1 108.4(5) . .
F5B C5 F6B 102(3) . .
F5B C5 F6A 131.1(15) . .
F6B C5 F6A 51(2) . .
F5B C5 F4B 97(2) . .
F6B C5 F4B 116(2) . .
F6A C5 F4B 70.7(11) . .
F5B C5 F5A 49(2) . .
F6B C5 F5A 57(2) . .
F6A C5 F5A 105.1(4) . .
F4B C5 F5A 132.3(9) . .
F5B C5 F4A 56(2) . .
F6B C5 F4A 134.8(14) . .
F6A C5 F4A 110.6(4) . .
F4B C5 F4A 44.4(10) . .
F5A C5 F4A 102.7(4) . .
F5B C5 C3 115.9(14) . .
F6B C5 C3 111.6(14) . .
F6A C5 C3 112.3(3) . .
F4B C5 C3 113.4(8) . .
F5A C5 C3 111.8(3) . .
F4A C5 C3 113.5(3) . .
C6A C6A N1 101.4(12) 2_656 .
C6A C6A H6A 111.5 2_656 .
N1 C6A H6A 111.5 . .
C6A C6A H6B 111.5 2_656 .
N1 C6A H6B 111.5 . .
H6A C6A H6B 109.3 . .
N1 C6B C6B 110.2(6) . 2_656
N1 C6B H6C 109.6 . .
C6B C6B H6C 109.6 2_656 .
N1 C6B H6D 109.6 . .
C6B C6B H6D 109.6 2_656 .
H6C C6B H6D 108.1 . .
N1 C7 C8 117.0(3) . .
N1 C7 H7A 108.0 . .
C8 C7 H7A 108.0 . .
N1 C7 H7B 108.0 . .
C8 C7 H7B 108.0 . .
H7A C7 H7B 107.3 . .
C7 C8 H8A 109.5 . .
C7 C8 H8B 109.5 . .
H8A C8 H8B 109.5 . .
C7 C8 H8C 109.5 . .
H8A C8 H8C 109.5 . .
H8B C8 H8C 109.5 . .

loop_
_geom_bond_atom_site_label_1
_geom_bond_atom_site_label_2
_geom_bond_distance
_geom_bond_site_symmetry_2
Zn1 O2 2.095(2) .
Zn1 O2 2.095(2) 2_656
Zn1 O1 2.111(2) 2_656
Zn1 O1 2.111(2) .
Zn1 N1 2.125(3) .
Zn1 N1 2.125(3) 2_656
F1A F3A 0.85(2) .
F1A F1B 1.290(17) .
F1A C4 1.325(6) .
F1B F2A 1.345(14) .
F1B C4 1.351(15) .
F2A F2B 0.76(3) .
F2A C4 1.340(10) .
F2B C4 1.10(2) .
F2B F3B 1.42(3) .
F3A C4 1.16(4) .
F3A F3B 1.35(3) .
F3B C4 1.307(6) .
F4A F4B 1.00(2) .
F4A F5B 1.18(4) .
F4A C5 1.350(5) .
F4B C5 1.29(2) .
F4B F6A 1.487(18) .
F5A F5B 1.05(5) .
F5A F6B 1.23(3) .
F5A C5 1.334(6) .
F5B C5 1.15(3) .
F6A F6B 1.08(5) .
F6A C5 1.277(6) .
F6B C5 1.22(4) .
O1 C1 1.237(3) .
O2 C3 1.244(3) .
N1 C7 1.467(4) .
N1 C6B 1.479(7) .
N1 C6A 1.568(15) .
N1 H3 0.86(4) .
C1 C2 1.387(4) .
C1 C4 1.516(5) .
C2 C3 1.379(4) .
C2 H2 0.9300 .
C3 C5 1.514(4) .
C6A C6A 1.50(4) 2_656
C6A H6A 0.9700 .
C6A H6B 0.9700 .
C6B C6B 1.534(17) 2_656
C6B H6C 0.9700 .
C6B H6D 0.9700 .
C7 C8 1.468(6) .
C7 H7A 0.9700 .
C7 H7B 0.9700 .
C8 H8A 0.9600 .
C8 H8B 0.9600 .
C8 H8C 0.9600 .
